data_7214993
loop_
_publ_author_name
'Capeletti da Silva, Cameron'
'Coelho, Renan Rezende'
'de Lima Cirqueira, Marilia'
'Campos de Melo, Ariane Carla'
'Landre Rosa, Iara Maria'
'Ellena, Javier'
'Martins, Felipe Terra'

_publ_section_title
;
 Salts of the anti-HIV drug lamivudine with phthalic and salicylic acids
;
_journal_issue 14
_journal_name_full CrystEngComm
_journal_page_first 4562
_journal_paper_doi 10.1039/c2ce25386k
_journal_volume 14
_journal_year 2012
_chemical_absolute_configuration rmad
_chemical_compound_source 'Crystal Screening'
_chemical_formula_moiety 'C8 H12 N3 O3 S, C7 H5 O3, H2 O'
_chemical_formula_sum 'C15 H19 N3 O7 S'
_chemical_formula_weight 385.40
_chemical_name_common 'lamivudine salicylate monohydrate'
_chemical_name_systematic
;
4-amino-1-[(2R,5S)-2-(hydroxymethyl)-1,3-oxathiolan-5-yl]-(1H)-pyrimidin-2-one
salicylate monohydrate
;
_space_group_IT_number 4
_symmetry_space_group_name_Hall 'P 2yb'
_symmetry_space_group_name_H-M 'P 1 21 1'
_atom_sites_solution_hydrogens geom
_atom_sites_solution_primary direct
_atom_sites_solution_secondary difmap
_cell_angle_alpha 90
_cell_angle_beta 106.129(8)
_cell_angle_gamma 90
_cell_formula_units_Z 2
_cell_length_a 12.7246(12)
_cell_length_b 5.2978(3)
_cell_length_c 13.1688(9)
_cell_measurement_reflns_used 1453
_cell_measurement_temperature 107.4(2)
_cell_measurement_theta_max 65.9051
_cell_measurement_theta_min 3.4909
_cell_volume 852.80(12)
_computing_structure_refinement 'SHELXL-97 (Sheldrick, 2008)'
_diffrn_ambient_temperature 107.4(2)
_diffrn_measured_fraction_theta_full 0.984
_diffrn_measured_fraction_theta_max 0.984
_diffrn_radiation_monochromator graphite
_diffrn_radiation_type CuK\a
_diffrn_radiation_wavelength 1.54184
_diffrn_reflns_av_R_equivalents 0.0651
_diffrn_reflns_av_unetI/netI 0.0636
_diffrn_reflns_limit_h_max 14
_diffrn_reflns_limit_h_min -15
_diffrn_reflns_limit_k_max 6
_diffrn_reflns_limit_k_min -2
_diffrn_reflns_limit_l_max 15
_diffrn_reflns_limit_l_min -15
_diffrn_reflns_number 5257
_diffrn_reflns_theta_full 66.01
_diffrn_reflns_theta_max 66.01
_diffrn_reflns_theta_min 3.49
_exptl_absorpt_coefficient_mu 2.106
_exptl_absorpt_correction_T_max 1.00000
_exptl_absorpt_correction_T_min 0.66774
_exptl_absorpt_correction_type multi-scan
_exptl_absorpt_process_details
;
CrysAlisPro, Agilent Technologies,
Version 1.171.35.11 (release 16-05-2011 CrysAlis171 .NET)
(compiled May 16 2011,17:55:39)
Empirical absorption correction using spherical harmonics,
implemented in SCALE3 ABSPACK scaling algorithm.
;
_exptl_crystal_colour colourless
_exptl_crystal_density_diffrn 1.501
_exptl_crystal_density_method 'not measured'
_exptl_crystal_description needle
_exptl_crystal_F_000 404
_exptl_crystal_size_max 0.293
_exptl_crystal_size_mid 0.076
_exptl_crystal_size_min 0.052
_refine_diff_density_max 0.279
_refine_diff_density_min -0.37
_refine_diff_density_rms 0.061
_refine_ls_abs_structure_details 'Flack H D (1983), Acta Cryst. A39, 876-881'
_refine_ls_abs_structure_Flack -0.01(3)
_refine_ls_extinction_method none
_refine_ls_goodness_of_fit_ref 1.064
_refine_ls_hydrogen_treatment mixed
_refine_ls_matrix_type full
_refine_ls_number_parameters 256
_refine_ls_number_reflns 2024
_refine_ls_number_restraints 1
_refine_ls_restrained_S_all 1.064
_refine_ls_R_factor_all 0.0598
_refine_ls_R_factor_gt 0.0429
_refine_ls_shift/su_max 0
_refine_ls_shift/su_mean 0
_refine_ls_structure_factor_coef Fsqd
_refine_ls_weighting_details 'calc w=1/[\s^2^(Fo^2^)+(0.0510P)^2^+0.0000P] where P=(Fo^2^+2Fc^2^)/3'
_refine_ls_weighting_scheme calc
_refine_ls_wR_factor_gt 0.0933
_refine_ls_wR_factor_ref 0.1063
_reflns_number_gt 1700
_reflns_number_total 2024
_reflns_threshold_expression >2\s(I)
_cod_data_source_file c2ce25386k.txt
_cod_data_source_block LamSalicylateMonohydrate_107K
_cod_original_cell_volume 852.80(11)
_cod_database_code 7214993

loop_
_symmetry_equiv_pos_as_xyz
'x, y, z'
'-x, y+1/2, -z'

loop_
_atom_site_label
_atom_site_type_symbol
_atom_site_fract_x
_atom_site_fract_y
_atom_site_fract_z
_atom_site_U_iso_or_equiv
_atom_site_adp_type
_atom_site_occupancy
_atom_site_symmetry_multiplicity
_atom_site_calc_flag
_atom_site_refinement_flags
O1W O 0.4307(3) 0.2302(8) 0.0893(3) 0.0329(9) Uani 1 1 d .
S3' S 0.65503(9) 0.2521(2) 0.32849(8) 0.0219(3) Uani 1 1 d .
N3 N 0.9905(3) -0.1715(7) 0.2390(3) 0.0184(9) Uani 1 1 d .
O5' O 0.6157(3) 0.4966(7) 0.1053(3) 0.0241(8) Uani 1 1 d .
O2 O 1.0150(3) -0.0309(7) 0.4074(2) 0.0255(8) Uani 1 1 d .
N1 N 0.8882(3) 0.1676(7) 0.2741(3) 0.0209(9) Uani 1 1 d .
N4 N 0.9639(4) -0.3324(8) 0.0721(3) 0.0231(10) Uani 1 1 d .
O1' O 0.8075(3) 0.5542(6) 0.2978(2) 0.0224(8) Uani 1 1 d .
C4 C 0.9378(4) -0.1676(8) 0.1343(4) 0.0202(11) Uani 1 1 d .
C6 C 0.8345(4) 0.1789(8) 0.1692(3) 0.0194(11) Uani 1 1 d .
H6 H 0.7817 0.3031 0.1456 0.023 Uiso 1 1 calc R
C5 C 0.8554(4) 0.0157(9) 0.0981(4) 0.0212(11) Uani 1 1 d .
H5 H 0.8163 0.0241 0.0271 0.025 Uiso 1 1 calc R
C2 C 0.9691(4) -0.0114(9) 0.3142(4) 0.0209(11) Uani 1 1 d .
C1' C 0.8636(4) 0.3458(9) 0.3529(4) 0.0215(11) Uani 1 1 d .
H1' H 0.9323 0.4029 0.402 0.026 Uiso 1 1 calc R
C2' C 0.7933(4) 0.2190(10) 0.4152(3) 0.0217(11) Uani 1 1 d .
H2'1 H 0.8008 0.3036 0.4822 0.026 Uiso 1 1 calc R
H2'2 H 0.8128 0.0426 0.4284 0.026 Uiso 1 1 calc R
C5' C 0.6253(4) 0.6669(9) 0.1907(3) 0.0219(11) Uani 1 1 d .
H5'1 H 0.5526 0.7082 0.1956 0.026 Uiso 1 1 calc R
H5'2 H 0.6588 0.8218 0.1757 0.026 Uiso 1 1 calc R
C4' C 0.6918(4) 0.5662(9) 0.2959(4) 0.0214(11) Uani 1 1 d .
H4' H 0.6845 0.6827 0.3514 0.026 Uiso 1 1 calc R
O2B O 1.2985(3) -0.7613(8) 0.4525(2) 0.0278(8) Uani 1 1 d .
O1XB O 1.1415(3) -0.5662(6) 0.3063(2) 0.0251(8) Uani 1 1 d .
O1YB O 1.1130(3) -0.6980(6) 0.1399(2) 0.0273(9) Uani 1 1 d .
C1B C 1.1619(4) -0.7113(10) 0.2371(3) 0.0209(10) Uani 1 1 d .
C5B C 1.4087(4) -1.2809(10) 0.3333(4) 0.0282(12) Uani 1 1 d .
H5B H 1.4628 -1.4035 0.3536 0.034 Uiso 1 1 calc R
C6B C 1.3442(4) -1.2708(11) 0.2292(4) 0.0249(11) Uani 1 1 d .
H6B H 1.3543 -1.3874 0.18 0.03 Uiso 1 1 calc R
C2B C 1.2479(4) -0.9094(9) 0.2719(3) 0.0183(10) Uani 1 1 d .
C3B C 1.3120(4) -0.9232(10) 0.3778(4) 0.0240(11) Uani 1 1 d .
C7B C 1.2648(4) -1.0859(10) 0.1993(4) 0.0238(11) Uani 1 1 d .
H7B H 1.2218 -1.0792 0.1296 0.029 Uiso 1 1 calc R
C4B C 1.3928(4) -1.1087(9) 0.4071(4) 0.0253(12) Uani 1 1 d .
H4B H 1.4364 -1.1169 0.4766 0.03 Uiso 1 1 calc R
H1W H 0.414(5) 0.163(11) 0.032(5) 0.038 Uiso 1 1 d .
H3 H 1.042(4) -0.284(11) 0.259(4) 0.03 Uiso 1 1 d .
H2OB H 1.248(5) -0.669(11) 0.423(4) 0.038 Uiso 1 1 d .
H2W H 0.418(5) 0.131(11) 0.138(4) 0.038 Uiso 1 1 d .
H5'O H 0.564(5) 0.404(12) 0.099(4) 0.038 Uiso 1 1 d .
H4NX H 1.015(4) -0.456(11) 0.095(4) 0.03 Uiso 1 1 d .
H4NY H 0.934(4) -0.316(10) 0.003(4) 0.03 Uiso 1 1 d .

loop_
_atom_site_aniso_label
_atom_site_aniso_U_11
_atom_site_aniso_U_22
_atom_site_aniso_U_33
_atom_site_aniso_U_23
_atom_site_aniso_U_13
_atom_site_aniso_U_12
O1W 0.043(2) 0.032(2) 0.0259(18) -0.007(2) 0.0141(16) -0.008(2)
S3' 0.0249(6) 0.0206(6) 0.0212(5) -0.0007(6) 0.0082(4) -0.0021(6)
N3 0.017(2) 0.023(2) 0.0176(19) 0.0030(16) 0.0087(16) 0.0052(17)
O5' 0.0235(19) 0.027(2) 0.0225(18) -0.0020(15) 0.0080(15) 0.0004(15)
O2 0.0264(19) 0.031(2) 0.0189(17) 0.0023(16) 0.0059(14) 0.0054(16)
N1 0.024(2) 0.025(2) 0.0157(19) 0.0003(17) 0.0082(16) 0.0008(17)
N4 0.031(3) 0.021(2) 0.020(2) 0.0018(18) 0.012(2) 0.0056(18)
O1' 0.0209(18) 0.0219(19) 0.0258(17) 0.0012(15) 0.0087(15) 0.0005(15)
C4 0.025(3) 0.017(3) 0.022(2) 0.007(2) 0.013(2) -0.001(2)
C6 0.021(2) 0.020(3) 0.017(2) 0.003(2) 0.0049(19) -0.002(2)
C5 0.024(3) 0.024(3) 0.016(2) 0.001(2) 0.005(2) -0.001(2)
C2 0.023(3) 0.019(3) 0.024(3) 0.004(2) 0.012(2) -0.002(2)
C1' 0.020(3) 0.023(3) 0.023(2) -0.002(2) 0.007(2) 0.000(2)
C2' 0.023(2) 0.025(3) 0.019(2) -0.001(2) 0.0090(18) 0.003(2)
C5' 0.023(3) 0.021(3) 0.026(3) 0.000(2) 0.013(2) 0.004(2)
C4' 0.021(3) 0.023(3) 0.023(2) -0.003(2) 0.011(2) 0.000(2)
O2B 0.036(2) 0.0289(19) 0.0191(16) -0.0012(18) 0.0080(14) 0.011(2)
O1XB 0.030(2) 0.0239(19) 0.0231(18) -0.0020(15) 0.0105(15) 0.0041(16)
O1YB 0.0299(19) 0.029(2) 0.0195(16) -0.0021(16) 0.0012(14) 0.0080(17)
C1B 0.020(2) 0.023(3) 0.022(2) 0.002(2) 0.0092(19) -0.004(2)
C5B 0.030(3) 0.023(3) 0.037(3) 0.007(2) 0.017(2) 0.004(2)
C6B 0.029(3) 0.022(3) 0.029(2) -0.001(3) 0.016(2) 0.000(3)
C2B 0.021(2) 0.016(2) 0.022(2) 0.003(2) 0.013(2) 0.000(2)
C3B 0.033(3) 0.024(3) 0.021(2) 0.000(2) 0.016(2) -0.005(2)
C7B 0.026(3) 0.026(3) 0.021(2) 0.004(2) 0.010(2) -0.005(2)
C4B 0.024(3) 0.028(3) 0.024(3) 0.006(2) 0.007(2) 0.004(2)

loop_
_atom_type_symbol
_atom_type_description
_atom_type_scat_dispersion_real
_atom_type_scat_dispersion_imag
_atom_type_scat_source
C C 0.0181 0.0091 'International Tables Vol C Tables 4.2.6.8 and 6.1.1.4'
H H 0 0 'International Tables Vol C Tables 4.2.6.8 and 6.1.1.4'
O O 0.0492 0.0322 'International Tables Vol C Tables 4.2.6.8 and 6.1.1.4'
S S 0.3331 0.5567 'International Tables Vol C Tables 4.2.6.8 and 6.1.1.4'
N N 0.0311 0.018 'International Tables Vol C Tables 4.2.6.8 and 6.1.1.4'

loop_
_geom_angle_atom_site_label_1
_geom_angle_atom_site_label_2
_geom_angle_atom_site_label_3
_geom_angle
H1W O1W H2W 111(6)
C4' S3' C2' 88.2(2)
C4 N3 C2 125.3(4)
C4 N3 H3 116(3)
C2 N3 H3 119(3)
C5' O5' H5'O 111(4)
C6 N1 C2 121.7(4)
C6 N1 C1' 122.1(4)
C2 N1 C1' 116.2(4)
C4 N4 H4NX 123(3)
C4 N4 H4NY 118(3)
H4NX N4 H4NY 118(5)
C1' O1' C4' 114.0(3)
N4 C4 N3 119.3(4)
N4 C4 C5 122.9(4)
N3 C4 C5 117.7(4)
C5 C6 N1 122.3(4)
C5 C6 H6 118.9
N1 C6 H6 118.9
C6 C5 C4 118.4(4)
C6 C5 H5 120.8
C4 C5 H5 120.8
O2 C2 N3 122.5(4)
O2 C2 N1 122.9(4)
N3 C2 N1 114.6(4)
O1' C1' N1 108.2(4)
O1' C1' C2' 109.5(4)
N1 C1' C2' 111.2(4)
O1' C1' H1' 109.3
N1 C1' H1' 109.3
C2' C1' H1' 109.3
C1' C2' S3' 103.2(3)
C1' C2' H2'1 111.1
S3' C2' H2'1 111.1
C1' C2' H2'2 111.1
S3' C2' H2'2 111.1
H2'1 C2' H2'2 109.1
O5' C5' C4' 114.0(4)
O5' C5' H5'1 108.8
C4' C5' H5'1 108.8
O5' C5' H5'2 108.8
C4' C5' H5'2 108.8
H5'1 C5' H5'2 107.7
O1' C4' C5' 109.7(4)
O1' C4' S3' 106.3(3)
C5' C4' S3' 115.3(3)
O1' C4' H4' 108.5
C5' C4' H4' 108.5
S3' C4' H4' 108.5
C3B O2B H2OB 106(4)
O1YB C1B O1XB 123.6(5)
O1YB C1B C2B 117.6(4)
O1XB C1B C2B 118.8(4)
C4B C5B C6B 120.3(5)
C4B C5B H5B 119.9
C6B C5B H5B 119.9
C7B C6B C5B 119.5(5)
C7B C6B H6B 120.3
C5B C6B H6B 120.3
C7B C2B C3B 119.1(4)
C7B C2B C1B 120.0(4)
C3B C2B C1B 120.9(4)
O2B C3B C4B 118.6(4)
O2B C3B C2B 122.1(4)
C4B C3B C2B 119.3(4)
C6B C7B C2B 121.2(5)
C6B C7B H7B 119.4
C2B C7B H7B 119.4
C5B C4B C3B 120.6(4)
C5B C4B H4B 119.7
C3B C4B H4B 119.7

loop_
_geom_bond_atom_site_label_1
_geom_bond_atom_site_label_2
_geom_bond_distance
O1W H1W 0.81(6)
O1W H2W 0.87(6)
S3' C4' 1.813(5)
S3' C2' 1.820(5)
N3 C4 1.355(6)
N3 C2 1.387(6)
N3 H3 0.88(6)
O5' C5' 1.421(5)
O5' H5'O 0.81(6)
O2 C2 1.207(5)
N1 C6 1.361(5)
N1 C2 1.391(6)
N1 C1' 1.499(6)
N4 C4 1.301(6)
N4 H4NX 0.91(6)
N4 H4NY 0.88(5)
O1' C1' 1.402(6)
O1' C4' 1.467(5)
C4 C5 1.412(7)
C6 C5 1.354(6)
C6 H6 0.93
C5 H5 0.93
C1' C2' 1.527(6)
C1' H1' 0.98
C2' H2'1 0.97
C2' H2'2 0.97
C5' C4' 1.506(6)
C5' H5'1 0.97
C5' H5'2 0.97
C4' H4' 0.98
O2B C3B 1.352(6)
O2B H2OB 0.82(6)
O1XB C1B 1.273(6)
O1YB C1B 1.260(5)
C1B C2B 1.494(7)
C5B C4B 1.387(7)
C5B C6B 1.390(6)
C5B H5B 0.93
C6B C7B 1.383(7)
C6B H6B 0.93
C2B C7B 1.396(7)
C2B C3B 1.408(7)
C3B C4B 1.397(7)
C7B H7B 0.93
C4B H4B 0.93
